data_4505935
loop_
_publ_author_name
'Carri\'on, M. Carmen'
'Dur\'a, Gema'
'Jal\'on, F\'elix A.'
'Manzano, Blanca R.'
'Rodr\'iguez, Ana M.'

_publ_section_title
;
 Polynuclear Complexes Containing Ditopic Bispyrazolylmethane Ligands.
 Influence of Metal Geometry and Supramolecular Interactions
;
_journal_issue 4
_journal_name_full 'Crystal Growth &amp; Design'
_journal_page_first 1952
_journal_paper_doi 10.1021/cg201677s
_journal_volume 12
_journal_year 2012
_chemical_formula_moiety 'C16 H19 N5'
_chemical_formula_sum 'C16 H19 N5'
_chemical_formula_weight 281.36
_chemical_name_systematic
;
 ?
;
_space_group_IT_number 14
_symmetry_cell_setting monoclinic
_symmetry_space_group_name_Hall '-P 2yn'
_symmetry_space_group_name_H-M 'P 1 21/n 1'
_atom_sites_solution_hydrogens geom
_atom_sites_solution_primary direct
_atom_sites_solution_secondary difmap
_audit_creation_method SHELXL-97
_cell_angle_alpha 90.00
_cell_angle_beta 99.919(6)
_cell_angle_gamma 90.00
_cell_formula_units_Z 8
_cell_length_a 16.083(5)
_cell_length_b 9.929(3)
_cell_length_c 19.757(6)
_cell_measurement_reflns_used 428
_cell_measurement_temperature 230(2)
_cell_measurement_theta_max 12.931
_cell_measurement_theta_min 2.420
_cell_volume 3107.8(16)
_computing_structure_refinement 'SHELXL-97 (Sheldrick, 1997)'
_diffrn_ambient_temperature 230(2)
_diffrn_measured_fraction_theta_full 0.980
_diffrn_measured_fraction_theta_max 0.980
_diffrn_measurement_device_type 'CCd area detector'
_diffrn_measurement_method 'omega scans'
_diffrn_radiation_monochromator graphite
_diffrn_radiation_source 'fine-focus sealed tube'
_diffrn_radiation_type MoK\a
_diffrn_radiation_wavelength 0.71073
_diffrn_reflns_av_R_equivalents 0.1239
_diffrn_reflns_av_sigmaI/netI 0.1478
_diffrn_reflns_limit_h_max 19
_diffrn_reflns_limit_h_min -19
_diffrn_reflns_limit_k_max 11
_diffrn_reflns_limit_k_min -11
_diffrn_reflns_limit_l_max 23
_diffrn_reflns_limit_l_min -23
_diffrn_reflns_number 16747
_diffrn_reflns_theta_full 25.00
_diffrn_reflns_theta_max 25.00
_diffrn_reflns_theta_min 1.79
_exptl_absorpt_coefficient_mu 0.076
_exptl_absorpt_correction_T_max 0.9810
_exptl_absorpt_correction_T_min 0.9355
_exptl_absorpt_correction_type multi-scan
_exptl_absorpt_process_details SADABS
_exptl_crystal_colour colorless
_exptl_crystal_density_diffrn 1.203
_exptl_crystal_density_method 'not measured'
_exptl_crystal_description prism
_exptl_crystal_F_000 1200
_exptl_crystal_size_max 0.33
_exptl_crystal_size_mid 0.27
_exptl_crystal_size_min 0.12
_refine_diff_density_max 0.187
_refine_diff_density_min -0.197
_refine_diff_density_rms 0.046
_refine_ls_extinction_expression Fc^*^=kFc[1+0.001xFc^2^\l^3^/sin(2\q)]^-1/4^
_refine_ls_extinction_method SHELXL
_refine_ls_goodness_of_fit_ref 0.840
_refine_ls_hydrogen_treatment constr
_refine_ls_matrix_type full
_refine_ls_number_parameters 388
_refine_ls_number_reflns 5363
_refine_ls_number_restraints 0
_refine_ls_restrained_S_all 0.840
_refine_ls_R_factor_all 0.1933
_refine_ls_R_factor_gt 0.0700
_refine_ls_shift/su_max 0.008
_refine_ls_shift/su_mean 0.001
_refine_ls_structure_factor_coef Fsqd
_refine_ls_weighting_details 'calc w=1/[\s^2^(Fo^2^)+(0.0940P)^2^+0.0000P] where P=(Fo^2^+2Fc^2^)/3'
_refine_ls_weighting_scheme calc
_refine_ls_wR_factor_gt 0.1615
_refine_ls_wR_factor_ref 0.2240
_reflns_number_gt 2283
_reflns_number_total 5363
_reflns_threshold_expression >2sigma(I)
_cod_data_source_file cg201677s_si_002.cif
_cod_data_source_block L2
_cod_original_cell_volume 3107.5(16)
_cod_original_sg_symbol_H-M P21/n
_cod_database_code 4505935

loop_
_symmetry_equiv_pos_as_xyz
'x, y, z'
'-x+1/2, y+1/2, -z+1/2'
'-x, -y, -z'
'x-1/2, -y-1/2, z-1/2'

loop_
_atom_site_label
_atom_site_type_symbol
_atom_site_fract_x
_atom_site_fract_y
_atom_site_fract_z
_atom_site_U_iso_or_equiv
_atom_site_adp_type
_atom_site_occupancy
_atom_site_symmetry_multiplicity
_atom_site_calc_flag
_atom_site_refinement_flags
N1 N 0.1365(3) 0.4264(4) 0.2422(2) 0.0562(12) Uani 1 1 d .
N2 N 0.0908(2) 0.3274(4) 0.2031(3) 0.0596(13) Uani 1 1 d .
N3 N 0.1764(3) 0.3486(4) 0.3584(2) 0.0541(12) Uani 1 1 d .
N4 N 0.2607(3) 0.3682(4) 0.3663(2) 0.0641(13) Uani 1 1 d .
N5 N 0.0995(3) 0.8338(5) 0.3972(4) 0.0912(18) Uani 1 1 d .
N6 N -0.1340(3) 0.3181(4) 0.2543(2) 0.0573(12) Uani 1 1 d .
N7 N -0.0884(3) 0.4177(4) 0.2929(3) 0.0593(13) Uani 1 1 d .
N8 N -0.1741(3) 0.3934(4) 0.1388(2) 0.0545(12) Uani 1 1 d .
N9 N -0.2595(3) 0.3798(4) 0.1312(2) 0.0576(12) Uani 1 1 d .
N10 N -0.1073(3) -0.0977(5) 0.1037(4) 0.0844(17) Uani 1 1 d .
C1 C 0.1267(4) 0.3166(5) 0.1480(3) 0.0640(16) Uani 1 1 d .
C2 C 0.1944(4) 0.4061(6) 0.1507(3) 0.0713(18) Uani 1 1 d .
H2 H 0.2286 0.4166 0.1175 0.086 Uiso 1 1 calc R
C3 C 0.2008(3) 0.4746(5) 0.2108(3) 0.0636(17) Uani 1 1 d .
C4 C 0.0945(3) 0.2175(6) 0.0920(3) 0.0822(19) Uani 1 1 d .
H4A H 0.0427 0.1784 0.1007 0.123 Uiso 1 1 calc R
H4B H 0.1356 0.1479 0.0911 0.123 Uiso 1 1 calc R
H4C H 0.0844 0.2631 0.0485 0.123 Uiso 1 1 calc R
C5 C 0.2628(3) 0.5777(5) 0.2433(3) 0.078(2) Uani 1 1 d .
H5A H 0.3095 0.5813 0.2190 0.116 Uiso 1 1 calc R
H5B H 0.2828 0.5536 0.2903 0.116 Uiso 1 1 calc R
H5C H 0.2359 0.6642 0.2414 0.116 Uiso 1 1 calc R
C6 C 0.2934(3) 0.2726(6) 0.4108(3) 0.0623(16) Uani 1 1 d .
C7 C 0.2292(3) 0.1964(5) 0.4312(3) 0.0612(16) Uani 1 1 d .
H7 H 0.2359 0.1255 0.4625 0.073 Uiso 1 1 calc R
C8 C 0.1550(4) 0.2456(5) 0.3967(3) 0.0606(16) Uani 1 1 d .
C9 C 0.3872(3) 0.2555(6) 0.4292(3) 0.086(2) Uani 1 1 d .
H9A H 0.4058 0.1909 0.3989 0.129 Uiso 1 1 calc R
H9B H 0.4015 0.2244 0.4757 0.129 Uiso 1 1 calc R
H9C H 0.4144 0.3404 0.4247 0.129 Uiso 1 1 calc R
C10 C 0.0664(3) 0.2011(5) 0.3958(3) 0.085(2) Uani 1 1 d .
H10A H 0.0386 0.2638 0.4214 0.127 Uiso 1 1 calc R
H10B H 0.0664 0.1134 0.4162 0.127 Uiso 1 1 calc R
H10C H 0.0371 0.1974 0.3492 0.127 Uiso 1 1 calc R
C11 C 0.1211(3) 0.4373(5) 0.3121(3) 0.0569(15) Uani 1 1 d .
H11 H 0.0639 0.4026 0.3111 0.068 Uiso 1 1 calc R
C12 C 0.1202(3) 0.5799(5) 0.3395(3) 0.0567(15) Uani 1 1 d .
C13 C 0.0869(4) 0.6864(6) 0.2993(3) 0.084(2) Uani 1 1 d .
H13 H 0.0696 0.6763 0.2522 0.101 Uiso 1 1 calc R
C14 C 0.0799(4) 0.8091(7) 0.3311(4) 0.100(2) Uani 1 1 d .
H14 H 0.0592 0.8809 0.3029 0.121 Uiso 1 1 calc R
C15 C 0.1316(3) 0.7310(7) 0.4346(4) 0.0779(19) Uani 1 1 d .
H15 H 0.1477 0.7444 0.4816 0.094 Uiso 1 1 calc R
C16 C 0.1431(3) 0.6038(6) 0.4088(3) 0.0654(17) Uani 1 1 d .
H16 H 0.1662 0.5351 0.4381 0.079 Uiso 1 1 calc R
C17 C -0.1238(3) 0.4295(5) 0.3479(3) 0.0604(16) Uani 1 1 d .
C18 C -0.1905(3) 0.3378(5) 0.3458(3) 0.0639(16) Uani 1 1 d .
H18 H -0.2238 0.3263 0.3795 0.077 Uiso 1 1 calc R
C19 C -0.1979(3) 0.2686(5) 0.2854(3) 0.0622(16) Uani 1 1 d .
C20 C -0.0913(3) 0.5300(6) 0.4036(3) 0.0812(19) Uani 1 1 d .
H20A H -0.0623 0.4831 0.4432 0.122 Uiso 1 1 calc R
H20B H -0.1379 0.5793 0.4158 0.122 Uiso 1 1 calc R
H20C H -0.0531 0.5913 0.3872 0.122 Uiso 1 1 calc R
C21 C -0.2593(3) 0.1648(5) 0.2557(3) 0.0765(19) Uani 1 1 d .
H21A H -0.3027 0.1569 0.2833 0.115 Uiso 1 1 calc R
H21B H -0.2310 0.0799 0.2548 0.115 Uiso 1 1 calc R
H21C H -0.2841 0.1901 0.2098 0.115 Uiso 1 1 calc R
C22 C -0.2898(3) 0.4775(5) 0.0896(3) 0.0565(15) Uani 1 1 d .
C23 C -0.2253(3) 0.5554(5) 0.0698(3) 0.0576(15) Uani 1 1 d .
H23 H -0.2314 0.6289 0.0402 0.069 Uiso 1 1 calc R
C24 C -0.1513(3) 0.5003(5) 0.1034(3) 0.0538(15) Uani 1 1 d .
C25 C -0.3834(3) 0.4973(5) 0.0707(3) 0.0782(19) Uani 1 1 d .
H25A H -0.4119 0.4167 0.0808 0.117 Uiso 1 1 calc R
H25B H -0.3978 0.5170 0.0226 0.117 Uiso 1 1 calc R
H25C H -0.4004 0.5710 0.0967 0.117 Uiso 1 1 calc R
C26 C -0.0627(3) 0.5425(5) 0.1032(3) 0.0756(19) Uani 1 1 d .
H26A H -0.0316 0.5400 0.1493 0.113 Uiso 1 1 calc R
H26B H -0.0621 0.6325 0.0855 0.113 Uiso 1 1 calc R
H26C H -0.0372 0.4823 0.0748 0.113 Uiso 1 1 calc R
C27 C -0.1195(3) 0.3043(5) 0.1843(3) 0.0579(15) Uani 1 1 d .
H27 H -0.0619 0.3368 0.1845 0.069 Uiso 1 1 calc R
C28 C -0.1213(3) 0.1601(5) 0.1579(3) 0.0578(15) Uani 1 1 d .
C29 C -0.1574(3) 0.1296(6) 0.0922(3) 0.0643(16) Uani 1 1 d .
H29 H -0.1880 0.1941 0.0642 0.077 Uiso 1 1 calc R
C30 C -0.1478(4) 0.0001(7) 0.0679(4) 0.082(2) Uani 1 1 d .
H30 H -0.1722 -0.0184 0.0227 0.098 Uiso 1 1 calc R
C31 C -0.0757(4) -0.0670(7) 0.1679(4) 0.104(3) Uani 1 1 d .
H31 H -0.0484 -0.1349 0.1957 0.124 Uiso 1 1 calc R
C32 C -0.0802(4) 0.0582(6) 0.1966(4) 0.094(2) Uani 1 1 d .
H32 H -0.0555 0.0736 0.2421 0.113 Uiso 1 1 calc R

loop_
_atom_site_aniso_label
_atom_site_aniso_U_11
_atom_site_aniso_U_22
_atom_site_aniso_U_33
_atom_site_aniso_U_23
_atom_site_aniso_U_13
_atom_site_aniso_U_12
N1 0.061(3) 0.058(3) 0.045(4) -0.002(2) -0.001(3) -0.002(2)
N2 0.054(3) 0.062(3) 0.059(4) -0.005(3) -0.002(3) 0.005(2)
N3 0.049(3) 0.065(3) 0.046(4) 0.007(2) 0.001(2) 0.006(2)
N4 0.049(3) 0.080(3) 0.060(4) 0.001(3) 0.000(3) 0.000(3)
N5 0.100(4) 0.084(4) 0.077(5) -0.022(4) -0.018(4) 0.013(3)
N6 0.061(3) 0.059(3) 0.047(4) 0.001(3) -0.005(3) 0.000(2)
N7 0.057(3) 0.061(3) 0.054(4) -0.007(3) -0.006(3) -0.001(2)
N8 0.056(3) 0.060(3) 0.045(4) 0.005(2) 0.005(3) 0.003(2)
N9 0.052(3) 0.068(3) 0.052(4) 0.007(3) 0.005(2) 0.002(2)
N10 0.094(4) 0.064(4) 0.088(5) -0.013(4) -0.003(4) 0.012(3)
C1 0.064(4) 0.068(4) 0.057(5) -0.001(3) 0.002(4) 0.001(3)
C2 0.073(4) 0.078(4) 0.062(6) -0.003(4) 0.010(4) 0.000(3)
C3 0.070(4) 0.060(4) 0.062(5) 0.001(3) 0.015(4) -0.007(3)
C4 0.085(4) 0.095(5) 0.062(5) -0.023(4) 0.000(4) 0.003(3)
C5 0.081(4) 0.079(5) 0.071(6) 0.001(3) 0.010(4) -0.025(3)
C6 0.055(4) 0.086(4) 0.042(5) -0.005(3) -0.004(3) 0.020(3)
C7 0.065(4) 0.070(4) 0.046(4) 0.008(3) 0.003(3) 0.017(3)
C8 0.064(4) 0.053(3) 0.064(5) 0.008(3) 0.009(4) -0.003(3)
C9 0.064(4) 0.112(5) 0.077(6) 0.004(4) -0.005(4) 0.026(3)
C10 0.085(4) 0.076(4) 0.092(6) 0.020(4) 0.011(4) -0.008(3)
C11 0.057(4) 0.057(3) 0.052(5) 0.002(3) -0.002(3) 0.001(3)
C12 0.053(3) 0.066(4) 0.048(5) -0.001(3) -0.002(3) 0.000(3)
C13 0.104(5) 0.075(4) 0.059(5) 0.001(4) -0.023(4) 0.023(4)
C14 0.130(6) 0.071(5) 0.085(7) -0.001(4) -0.024(5) 0.030(4)
C15 0.075(4) 0.092(5) 0.061(5) -0.017(4) -0.005(4) -0.005(4)
C16 0.065(4) 0.067(4) 0.058(5) -0.005(3) -0.007(3) 0.000(3)
C17 0.062(4) 0.065(4) 0.051(5) 0.003(3) 0.002(3) 0.009(3)
C18 0.073(4) 0.068(4) 0.050(5) -0.002(3) 0.008(3) -0.007(3)
C19 0.065(4) 0.056(4) 0.063(5) 0.006(3) 0.004(4) -0.006(3)
C20 0.079(4) 0.096(5) 0.065(5) -0.019(4) 0.002(4) -0.002(3)
C21 0.090(4) 0.074(4) 0.061(5) 0.004(3) 0.002(4) -0.028(3)
C22 0.049(3) 0.067(4) 0.049(5) 0.000(3) -0.005(3) 0.009(3)
C23 0.065(4) 0.058(3) 0.048(4) 0.003(3) 0.003(3) 0.003(3)
C24 0.060(4) 0.050(3) 0.051(5) -0.002(3) 0.007(3) 0.002(3)
C25 0.073(4) 0.083(4) 0.076(6) 0.001(4) 0.007(4) 0.006(3)
C26 0.071(4) 0.071(4) 0.083(6) 0.015(3) 0.008(4) -0.002(3)
C27 0.056(4) 0.063(4) 0.051(5) 0.007(3) -0.003(3) 0.004(3)
C28 0.054(3) 0.068(4) 0.046(5) 0.002(3) -0.005(3) 0.006(3)
C29 0.069(4) 0.058(4) 0.063(5) 0.001(3) 0.005(4) 0.007(3)
C30 0.080(5) 0.083(5) 0.079(6) -0.005(4) 0.001(4) -0.005(4)
C31 0.132(6) 0.077(5) 0.083(7) -0.001(5) -0.035(5) 0.030(4)
C32 0.109(5) 0.072(4) 0.083(6) -0.007(4) -0.031(4) 0.021(4)

loop_
_atom_type_symbol
_atom_type_description
_atom_type_scat_dispersion_real
_atom_type_scat_dispersion_imag
_atom_type_scat_source
C C 0.0033 0.0016 'International Tables Vol C Tables 4.2.6.8 and 6.1.1.4'
H H 0.0000 0.0000 'International Tables Vol C Tables 4.2.6.8 and 6.1.1.4'
N N 0.0061 0.0033 'International Tables Vol C Tables 4.2.6.8 and 6.1.1.4'

loop_
_geom_angle_atom_site_label_1
_geom_angle_atom_site_label_2
_geom_angle_atom_site_label_3
_geom_angle
C3 N1 N2 111.2(5)
C3 N1 C11 131.8(5)
N2 N1 C11 115.2(4)
C1 N2 N1 104.7(4)
C8 N3 N4 113.0(4)
C8 N3 C11 128.5(5)
N4 N3 C11 118.5(4)
C6 N4 N3 104.2(4)
C15 N5 C14 114.7(6)
C19 N6 N7 112.1(5)
C19 N6 C27 130.4(5)
N7 N6 C27 115.9(4)
C17 N7 N6 104.8(4)
C24 N8 N9 112.2(4)
C24 N8 C27 127.6(5)
N9 N8 C27 120.1(4)
C22 N9 N8 104.8(4)
C30 N10 C31 115.0(6)
N2 C1 C2 111.4(5)
N2 C1 C4 120.9(5)
C2 C1 C4 127.6(6)
C3 C2 C1 107.0(5)
C2 C3 N1 105.7(5)
C2 C3 C5 131.6(5)
N1 C3 C5 122.7(6)
N4 C6 C7 110.4(5)
N4 C6 C9 120.2(5)
C7 C6 C9 129.3(6)
C8 C7 C6 106.8(5)
N3 C8 C7 105.5(5)
N3 C8 C10 123.5(5)
C7 C8 C10 130.9(5)
N1 C11 N3 111.5(4)
N1 C11 C12 115.1(4)
N3 C11 C12 112.5(5)
C13 C12 C16 116.9(5)
C13 C12 C11 122.7(6)
C16 C12 C11 119.9(5)
C12 C13 C14 118.1(6)
N5 C14 C13 126.2(7)
N5 C15 C16 124.5(7)
C12 C16 C15 119.5(6)
N7 C17 C18 110.8(5)
N7 C17 C20 121.1(5)
C18 C17 C20 128.1(6)
C19 C18 C17 107.7(5)
C18 C19 N6 104.6(5)
C18 C19 C21 130.6(6)
N6 C19 C21 124.9(6)
N9 C22 C23 111.7(5)
N9 C22 C25 120.1(5)
C23 C22 C25 128.2(5)
C24 C23 C22 105.5(5)
N8 C24 C23 105.8(5)
N8 C24 C26 124.6(5)
C23 C24 C26 129.7(5)
N8 C27 N6 110.8(4)
N8 C27 C28 112.8(5)
N6 C27 C28 114.8(4)
C29 C28 C32 117.0(6)
C29 C28 C27 121.1(5)
C32 C28 C27 121.7(6)
C28 C29 C30 118.7(6)
N10 C30 C29 125.1(7)
N10 C31 C32 124.5(7)
C28 C32 C31 119.6(7)

loop_
_geom_bond_atom_site_label_1
_geom_bond_atom_site_label_2
_geom_bond_distance
N1 C3 1.380(6)
N1 N2 1.381(5)
N1 C11 1.448(6)
N2 C1 1.320(7)
N3 C8 1.352(6)
N3 N4 1.353(5)
N3 C11 1.457(6)
N4 C6 1.339(6)
N5 C15 1.313(7)
N5 C14 1.314(8)
N6 C19 1.376(6)
N6 N7 1.380(5)
N6 C27 1.448(6)
N7 C17 1.316(6)
N8 C24 1.356(6)
N8 N9 1.361(5)
N8 C27 1.447(6)
N9 C22 1.311(6)
N10 C30 1.307(7)
N10 C31 1.319(8)
C1 C2 1.399(7)
C1 C4 1.504(7)
C2 C3 1.357(7)
C3 C5 1.494(7)
C6 C7 1.395(6)
C6 C9 1.500(6)
C7 C8 1.358(6)
C8 C10 1.490(7)
C11 C12 1.517(6)
C12 C13 1.373(7)
C12 C16 1.376(7)
C13 C14 1.384(7)
C15 C16 1.386(7)
C17 C18 1.403(7)
C17 C20 1.511(7)
C18 C19 1.364(7)
C19 C21 1.477(7)
C22 C23 1.401(6)
C22 C25 1.500(6)
C23 C24 1.373(6)
C24 C26 1.486(6)
C27 C28 1.523(7)
C28 C29 1.361(7)
C28 C32 1.367(7)
C29 C30 1.390(7)
C31 C32 1.374(8)
